data_4134553
loop_
_publ_author_name
'Karges, Johannes'
'Heinemann, Franz'
'Jakubaszek, Marta'
'Maschietto, Federica'
'Subecz, Chlo\'e'
'Dotou, Mazzarine'
'Vinck, Robin'
'Blacque, Olivier'
'Tharaud, Micka\"el'
'Goud, Bruno'
'Vi\~nuelas Zah\?i Nos, Emilio'
'Spingler, Bernhard'
'Ciofini, Ilaria'
'Gasser, Gilles'

_publ_section_title
;
 Rationally Designed Long-Wavelength Absorbing Ru(II) Polypyridyl
 Complexes as Photosensitizers for Photodynamic Therapy.
;
_journal_name_full 'Journal of the American Chemical Society'
_journal_paper_doi 10.1021/jacs.9b13620
_journal_year 2020
_chemical_formula_moiety 'C36 H28 N6 Ru, 2(F6 P), C5 H10 O, 0.25(H2 O)'
_chemical_formula_sum 'C41 H38.5 F12 N6 O1.25 P2 Ru'
_chemical_formula_weight 1026.29
_space_group_crystal_system triclinic
_space_group_IT_number 2
_space_group_name_Hall '-P 1'
_space_group_name_H-M_alt 'P -1'
_atom_sites_solution_hydrogens mixed
_atom_sites_solution_primary dual
_audit_creation_date 2019-12-02
_audit_creation_method
;
Olex2 1.2
(compiled 2018.05.29 svn.r3508 for OlexSys, GUI svn.r5506)
;
_cell_angle_alpha 79.9877(16)
_cell_angle_beta 75.692(2)
_cell_angle_gamma 62.241(2)
_cell_formula_units_Z 2
_cell_length_a 12.8029(3)
_cell_length_b 13.1575(2)
_cell_length_c 16.2010(4)
_cell_measurement_reflns_used 27417
_cell_measurement_temperature 183(1)
_cell_measurement_theta_max 76.3990
_cell_measurement_theta_min 3.8000
_cell_volume 2334.63(10)
_computing_cell_refinement 'CrysAlisPro 1.171.38.43 (Rigaku OD, 2015)'
_computing_data_collection 'CrysAlisPro 1.171.38.43 (Rigaku OD, 2015)'
_computing_data_reduction 'CrysAlisPro 1.171.38.43 (Rigaku OD, 2015)'
_computing_molecular_graphics 'Olex2 (Dolomanov et al., 2009)'
_computing_publication_material 'Olex2 (Dolomanov et al., 2009)'
_computing_structure_refinement 'ShelXL (Sheldrick, 2015)'
_computing_structure_solution 'ShelXT (Sheldrick, 2015)'
_diffrn_ambient_environment N~2~
_diffrn_ambient_temperature 183(1)
_diffrn_detector 'CCD plate'
_diffrn_detector_area_resol_mean 10.3801
_diffrn_detector_type Atlas
_diffrn_measured_fraction_theta_full 0.999
_diffrn_measured_fraction_theta_max 0.999
_diffrn_measurement_details
;
List of Runs (angles in degrees, time in seconds):

  # Type    Start    End  Width  t~exp~   \w     \q     \k     \f   Frames
--------------------------------------------------------------------------
  1  \w    -70.00  30.00   0.80    5.00    --  -41.69  57.00 -30.00  125
  2  \w    -96.00  -2.40   0.80    5.00    --  -41.69 125.00 -30.00  117
  3  \w   -116.00 -17.60   0.80    5.00    --  -41.69 -37.00  60.00  123
  4  \w    -66.00  32.40   0.80    5.00    --  -41.69  37.00-120.00  123
  5  \w     23.00  97.40   0.80    5.00    --   41.69-125.00-150.00   93
  6  \w     36.00 116.00   0.80   20.00    --  112.00-112.00 149.00  100
  7  \w    100.00 178.40   0.80   20.00    --  112.00 111.00-180.00   98
  8  \w     36.00 116.00   0.80   20.00    --  112.00-111.00   0.00  100
  9  \w     86.00 178.00   0.80   20.00    --  112.00  45.00-120.00  115
 10  \w     40.00 138.40   0.80   20.00    --  112.00 -45.00-120.00  123
 11  \w     29.00 109.00   0.80   20.00    --  112.00 -94.00-180.00  100
 12  \w     36.00 116.00   0.80   20.00    --  112.00-111.00  60.00  100
 13  \w     84.00 178.40   0.80   20.00    --  112.00  30.00   0.00  118
 14  \w     29.00 109.00   0.80   20.00    --  112.00 -94.00 150.00  100
 15  \w     29.00 109.00   0.80   20.00    --  112.00 -94.00 120.00  100
 16  \w     29.00 109.00   0.80   20.00    --  112.00 -94.00  90.00  100
 17  \w     36.00 116.00   0.80   20.00    --  112.00-111.00-120.00  100
 18  \w     84.00 178.40   0.80   20.00    --  112.00  30.00 -60.00  118
 19  \w     29.00 109.00   0.80   20.00    --  112.00 -94.00-150.00  100
 20  \w     36.00 116.00   0.80   20.00    --  112.00-111.00  30.00  100
 21  \w     36.00 116.00   0.80   20.00    --  112.00-111.00 -30.00  100
 22  \w     80.00 178.40   0.80   20.00    --  112.00  77.00-180.00  123
 23  \w     40.00 140.00   0.80   20.00    --  112.00 -61.00 150.00  125
 24  \w     58.00 150.80   0.80   20.00    --  112.00 178.00 -30.00  116
 25  \w     58.00 150.80   0.80   20.00    --  112.00 178.00-180.00  116
 26  \w     30.00 164.40   0.80   20.00    --  112.00 -15.00  30.00  168
 27  \w   -118.00 -10.00   0.80    5.00    --  -41.69 -77.00-120.00  135
 28  \w   -118.00 -10.00   0.80    5.00    --  -41.69 -77.00  60.00  135
 29  \w   -118.00 -10.00   0.80    5.00    --  -41.69 -77.00 -30.00  135
 30  \w     14.00 114.00   0.80    5.00    --   41.69  57.00-180.00  125
 31  \w      1.00  82.60   0.80    5.00    --   41.69 -99.00 120.00  102
 32  \w      9.00 117.00   0.80    5.00    --   41.69  77.00-120.00  135
 33  \w     84.00 178.40   0.80   20.00    --  112.00  30.00 120.00  118
 34  \w     80.00 178.40   0.80   20.00    --  112.00  77.00   0.00  123
 35  \w     84.00 178.40   0.80   20.00    --  112.00  61.00 150.00  118
 36  \w     83.00 103.00   0.80   20.00    --  112.00  61.00 -60.00   25
;
_diffrn_measurement_device 'four-circle diffractometer'
_diffrn_measurement_device_type 'SuperNova, Dual, Cu at zero, Atlas'
_diffrn_measurement_method '\w scans'
_diffrn_orient_matrix_type 'CrysAlisPro convention (1999,Acta A55,543-557)'
_diffrn_orient_matrix_UB_11 -0.0001455000
_diffrn_orient_matrix_UB_12 0.0124141000
_diffrn_orient_matrix_UB_13 0.0928514000
_diffrn_orient_matrix_UB_21 -0.1301644000
_diffrn_orient_matrix_UB_22 0.0147559000
_diffrn_orient_matrix_UB_23 0.0266235000
_diffrn_orient_matrix_UB_31 0.0473813000
_diffrn_orient_matrix_UB_32 -0.1312158000
_diffrn_orient_matrix_UB_33 0.0185910000
_diffrn_radiation_monochromator mirror
_diffrn_radiation_probe x-ray
_diffrn_radiation_type CuK\a
_diffrn_radiation_wavelength 1.54184
_diffrn_reflns_av_R_equivalents 0.0221
_diffrn_reflns_av_unetI/netI 0.0130
_diffrn_reflns_Laue_measured_fraction_full 0.999
_diffrn_reflns_Laue_measured_fraction_max 0.999
_diffrn_reflns_limit_h_max 15
_diffrn_reflns_limit_h_min -15
_diffrn_reflns_limit_k_max 15
_diffrn_reflns_limit_k_min -16
_diffrn_reflns_limit_l_max 20
_diffrn_reflns_limit_l_min -20
_diffrn_reflns_number 44520
_diffrn_reflns_point_group_measured_fraction_full 0.999
_diffrn_reflns_point_group_measured_fraction_max 0.999
_diffrn_reflns_theta_full 67.684
_diffrn_reflns_theta_max 74.497
_diffrn_reflns_theta_min 3.805
_diffrn_source 'micro-focus sealed X-ray tube'
_diffrn_source_type 'SuperNova (Cu) X-ray Source'
_exptl_absorpt_coefficient_mu 4.143
_exptl_absorpt_correction_T_max 0.939
_exptl_absorpt_correction_T_min 0.636
_exptl_absorpt_correction_type analytical
_exptl_absorpt_process_details
;
CrysAlisPro 1.171.38.43 (Rigaku Oxford Diffraction, 2015)
Analytical numeric absorption correction using a multifaceted crystal
model based on expressions derived by R.C. Clark & J.S. Reid.
(Clark, R. C. & Reid, J. S. (1995). Acta Cryst. A51, 887-897)
Empirical absorption correction using spherical harmonics,
 implemented in SCALE3 ABSPACK scaling algorithm.
;
_exptl_crystal_colour red
_exptl_crystal_density_diffrn 1.460
_exptl_crystal_description plate
_exptl_crystal_F_000 1037
_exptl_crystal_size_max 0.39
_exptl_crystal_size_mid 0.15
_exptl_crystal_size_min 0.03
_refine_diff_density_max 1.361
_refine_diff_density_min -0.352
_refine_diff_density_rms 0.129
_refine_ls_extinction_method none
_refine_ls_goodness_of_fit_ref 1.089
_refine_ls_hydrogen_treatment constr
_refine_ls_matrix_type full
_refine_ls_number_parameters 627
_refine_ls_number_reflns 9539
_refine_ls_number_restraints 86
_refine_ls_restrained_S_all 1.095
_refine_ls_R_factor_all 0.0523
_refine_ls_R_factor_gt 0.0491
_refine_ls_shift/su_max 0.004
_refine_ls_shift/su_mean 0.000
_refine_ls_structure_factor_coef Fsqd
_refine_ls_weighting_details 'w=1/[\s^2^(Fo^2^)+(0.1094P)^2^+1.6784P] where P=(Fo^2^+2Fc^2^)/3'
_refine_ls_weighting_scheme calc
_refine_ls_wR_factor_gt 0.1495
_refine_ls_wR_factor_ref 0.1562
_reflns_Friedel_coverage 0.000
_reflns_number_gt 8928
_reflns_number_total 9539
_reflns_threshold_expression 'I > 2\s(I)'
_cod_data_source_file ja9b13620_si_003.cif
_cod_data_source_block 2
_cod_original_formula_sum 'C41 H38.50 F12 N6 O1.25 P2 Ru'
_cod_database_code 4134553
_shelx_shelxl_version_number 2018/3
_shelx_space_group_comment
;
The symmetry employed for this shelxl refinement is uniquely defined
by the following loop, which should always be used as a source of
symmetry information in preference to the above space-group names.
They are only intended as comments.
;
_shelx_estimated_absorpt_t_max 0.886
_shelx_estimated_absorpt_t_min 0.295
_reflns_odcompleteness_completeness 99.96
_reflns_odcompleteness_iscentric 1
_reflns_odcompleteness_theta 74.33
_olex2_refinement_description
;
1. Fixed Uiso
 At 1.2 times of:
  All C(H) groups, All C(H,H) groups
 At 1.5 times of:
  All C(H,H,H) groups, All O(H,H) groups
2. Restrained distances
 C37A-C38A = C38A-C39A = C39A-C40A = C40A-C41A
 1.54 with sigma of 0.005
 C37B-C38B = C38B-C39B = C39B-C40B = C40B-C41B
 1.54 with sigma of 0.005
 O1B-C37B = O1B-C41B = O1A-C37A = O1A-C41A
 1.45 with sigma of 0.005
 C42A-C43A = C43A-C44A = C44A-C45A = C45A-C46A
 1.54 with sigma of 0.005
 C42B-C43B = C43B-C44B = C44B-C45B = C45B-C46B
 1.54 with sigma of 0.005
 O2B-C42B = O2B-C46B = O2A-C42A = O2A-C46A
 1.45 with sigma of 0.005
 O1B-C38B = O1B-C40B = O1A-C38A = O1A-C40A
 2.46 with sigma of 0.01
 O2B-C43B = O2B-C45B = O2A-C43A = O2A-C45A
 2.46 with sigma of 0.01
3. Uiso/Uaniso restraints and constraints
Uiso(C38B) = Uiso(C39A) = Uiso(C40B) = Uiso(C41A) = Uiso(C37A) = Uiso(O1B) =
Uiso(C37B) = Uiso(C38A) = Uiso(C39B) = Uiso(C40A) = Uiso(C41B) = Uiso(O1A)
Uiso(C42A) = Uiso(C43A) = Uiso(C44B) = Uiso(C45B) = Uiso(C46B) = Uiso(O2A) =
Uiso(O2B) = Uiso(C46A) = Uiso(C44A) = Uiso(C43B) = Uiso(C45A) = Uiso(C42B)
4. Rigid body (RIGU) restrains
 F10A, F10B, F11A, F11B, F12A, F12B, P3
 with sigma for 1-2 distances of 0.001 and sigma for 1-3 distances of 0.002
 F7, F8, F9, P2
 with sigma for 1-2 distances of 0.001 and sigma for 1-3 distances of 0.002
5. Others
 Sof(F10A)=Sof(F11A)=Sof(F12A)=1-FVAR(1)
 Sof(F10B)=Sof(F11B)=Sof(F12B)=FVAR(1)
 Sof(C37B)=Sof(H37C)=Sof(H37D)=Sof(C38B)=Sof(H38C)=Sof(H38D)=Sof(C39B)=
 Sof(H39C)=Sof(H39D)=Sof(C40B)=Sof(H40C)=Sof(H40D)=Sof(C41B)=Sof(H41C)=
 Sof(H41D)=Sof(O1B)=0.5*(1-FVAR(3))
 Sof(C37A)=Sof(H37A)=Sof(H37B)=Sof(C38A)=Sof(H38A)=Sof(H38B)=Sof(C39A)=
 Sof(H39A)=Sof(H39B)=Sof(C40A)=Sof(H40A)=Sof(H40B)=Sof(C41A)=Sof(H41A)=
 Sof(H41B)=Sof(O1A)=0.5*FVAR(3)
 Sof(C42B)=Sof(H42C)=Sof(H42D)=Sof(C43B)=Sof(H43C)=Sof(H43D)=Sof(C44B)=
 Sof(H44C)=Sof(H44D)=Sof(C45B)=Sof(H45C)=Sof(H45D)=Sof(C46B)=Sof(H46C)=
 Sof(H46D)=Sof(O2B)=0.5*(1-FVAR(4))
 Sof(C42A)=Sof(H42A)=Sof(H42B)=Sof(C43A)=Sof(H43A)=Sof(H43B)=Sof(C44A)=
 Sof(H44A)=Sof(H44B)=Sof(C45A)=Sof(H45A)=Sof(H45B)=Sof(C46A)=Sof(H46A)=
 Sof(H46B)=Sof(O2A)=0.5*FVAR(4)
 Fixed Sof: O3(0.25) H3A(0.25) H3B(0.25)
 Fixed X: H3A(0.20702) H3B(0.244579)
 Fixed Y: H3A(0.92809) H3B(0.9635)
 Fixed Z: H3A(0.56901) H3B(0.627331)
6.a Secondary CH2 refined with riding coordinates:
 C37A(H37A,H37B), C37B(H37C,H37D), C38A(H38A,H38B), C38B(H38C,H38D), C39A(H39A,
 H39B), C39B(H39C,H39D), C40A(H40A,H40B), C40B(H40C,H40D), C41A(H41A,H41B),
 C41B(H41C,H41D), C42A(H42A,H42B), C42B(H42C,H42D), C43A(H43A,H43B), C43B(H43C,
 H43D), C44A(H44A,H44B), C44B(H44C,H44D), C45A(H45A,H45B), C45B(H45C,H45D),
 C46A(H46A,H46B), C46B(H46C,H46D)
6.b Aromatic/amide H refined with riding coordinates:
 C1(H1), C2(H2), C4(H4), C7(H7), C9(H9), C10(H10), C13(H13), C14(H14),
 C15(H15), C20(H20), C21(H21), C22(H22), C23(H23), C24(H24), C25(H25), C26(H26),
  C27(H27), C32(H32), C33(H33), C34(H34), C35(H35), C36(H36)
6.c Idealised Me refined as rotating group:
 C11(H11A,H11B,H11C), C12(H12A,H12B,H12C)
;
_olex2_submission_special_instructions 'No special instructions were received'
_oxdiff_exptl_absorpt_empirical_details
;
Empirical correction (ABSPACK) includes:
- Absorption correction using spherical harmonics
- Frame scaling
;
_oxdiff_exptl_absorpt_empirical_full_max 1.442
_oxdiff_exptl_absorpt_empirical_full_min 0.637

loop_
_space_group_symop_operation_xyz
'x, y, z'
'-x, -y, -z'

loop_
_atom_site_label
_atom_site_type_symbol
_atom_site_fract_x
_atom_site_fract_y
_atom_site_fract_z
_atom_site_U_iso_or_equiv
_atom_site_adp_type
_atom_site_occupancy
_atom_site_site_symmetry_order
_atom_site_calc_flag
_atom_site_refinement_flags_posn
_atom_site_refinement_flags_adp
_atom_site_refinement_flags_occupancy
_atom_site_disorder_assembly
_atom_site_disorder_group
C1 C 0.4870(3) 0.2225(3) 0.9482(2) 0.0440(6) Uani 1 1 d . . . . .
H1 H 0.520384 0.263393 0.967148 0.053 Uiso 1 1 calc R . . . .
C2 C 0.4077(3) 0.1892(3) 1.0066(2) 0.0474(7) Uani 1 1 d . . . . .
H2 H 0.386466 0.208496 1.064249 0.057 Uiso 1 1 calc R . . . .
C3 C 0.3590(3) 0.1273(3) 0.9810(2) 0.0465(7) Uani 1 1 d . . . . .
C4 C 0.3960(3) 0.0989(3) 0.8966(2) 0.0454(7) Uani 1 1 d . . . . .
H4 H 0.366882 0.054681 0.877038 0.054 Uiso 1 1 calc R . . . .
C5 C 0.4753(3) 0.1349(3) 0.84077(19) 0.0400(6) Uani 1 1 d . . . . .
C6 C 0.5191(3) 0.1075(3) 0.75036(19) 0.0426(6) Uani 1 1 d . . . . .
C7 C 0.5048(4) 0.0262(3) 0.7174(2) 0.0510(8) Uani 1 1 d . . . . .
H7 H 0.460753 -0.011989 0.752695 0.061 Uiso 1 1 calc R . . . .
C8 C 0.5543(4) -0.0006(3) 0.6325(2) 0.0559(8) Uani 1 1 d . . . . .
C9 C 0.6161(4) 0.0590(4) 0.5845(2) 0.0568(9) Uani 1 1 d . . . . .
H9 H 0.651470 0.043608 0.526451 0.068 Uiso 1 1 calc R . . . .
C10 C 0.6269(3) 0.1410(3) 0.6202(2) 0.0516(8) Uani 1 1 d . . . . .
H10 H 0.668575 0.181667 0.585304 0.062 Uiso 1 1 calc R . . . .
C11 C 0.2683(4) 0.0944(4) 1.0420(3) 0.0648(10) Uani 1 1 d . . . . .
H11A H 0.188098 0.159495 1.045035 0.097 Uiso 1 1 calc GR . . . .
H11B H 0.289221 0.073833 1.098771 0.097 Uiso 1 1 calc GR . . . .
H11C H 0.268366 0.028282 1.021756 0.097 Uiso 1 1 calc GR . . . .
C12 C 0.5419(6) -0.0929(5) 0.5981(3) 0.0788(14) Uani 1 1 d . . . . .
H12A H 0.550028 -0.156310 0.641950 0.118 Uiso 1 1 calc GR . . . .
H12B H 0.604776 -0.121719 0.547590 0.118 Uiso 1 1 calc GR . . . .
H12C H 0.462726 -0.060725 0.582473 0.118 Uiso 1 1 calc GR . . . .
C13 C 0.3479(3) 0.4475(3) 0.7892(2) 0.0509(7) Uani 1 1 d . . . . .
H13 H 0.331504 0.402034 0.838237 0.061 Uiso 1 1 calc R . . . .
C14 C 0.2528(4) 0.5500(4) 0.7656(3) 0.0617(9) Uani 1 1 d . . . . .
H14 H 0.173835 0.573139 0.798498 0.074 Uiso 1 1 calc R . . . .
C15 C 0.2743(4) 0.6161(4) 0.6954(3) 0.0633(10) Uani 1 1 d . . . . .
H15 H 0.210026 0.684755 0.678276 0.076 Uiso 1 1 calc R . . . .
C16 C 0.3907(4) 0.5828(3) 0.6486(2) 0.0562(9) Uani 1 1 d . . . . .
C17 C 0.4816(3) 0.4786(3) 0.6757(2) 0.0457(7) Uani 1 1 d . . . . .
C18 C 0.6023(3) 0.4402(3) 0.6313(2) 0.0476(7) Uani 1 1 d . . . . .
C19 C 0.6329(4) 0.5037(4) 0.5576(3) 0.0614(9) Uani 1 1 d . . . . .
C20 C 0.5384(5) 0.6101(4) 0.5306(3) 0.0764(13) Uani 1 1 d . . . . .
H20 H 0.556991 0.654280 0.481499 0.092 Uiso 1 1 calc R . . . .
C21 C 0.4240(5) 0.6478(4) 0.5742(3) 0.0725(12) Uani 1 1 d . . . . .
H21 H 0.363832 0.718675 0.555571 0.087 Uiso 1 1 calc R . . . .
C22 C 0.7530(5) 0.4581(4) 0.5149(3) 0.0709(12) Uani 1 1 d . . . . .
H22 H 0.776775 0.497412 0.464572 0.085 Uiso 1 1 calc R . . . .
C23 C 0.8355(4) 0.3575(4) 0.5459(3) 0.0680(11) Uani 1 1 d . . . . .
H23 H 0.917055 0.326226 0.517281 0.082 Uiso 1 1 calc R . . . .
C24 C 0.7998(3) 0.2998(3) 0.6203(2) 0.0550(8) Uani 1 1 d . . . . .
H24 H 0.858822 0.230254 0.641645 0.066 Uiso 1 1 calc R . . . .
C25 C 0.6028(3) 0.4464(3) 0.8723(2) 0.0452(7) Uani 1 1 d . . . . .
H25 H 0.529375 0.497995 0.854291 0.054 Uiso 1 1 calc R . . . .
C26 C 0.6460(3) 0.4855(3) 0.9255(3) 0.0516(8) Uani 1 1 d . . . . .
H26 H 0.601781 0.562074 0.942811 0.062 Uiso 1 1 calc R . . . .
C27 C 0.7513(3) 0.4138(3) 0.9526(3) 0.0526(8) Uani 1 1 d . . . . .
H27 H 0.780641 0.440045 0.988708 0.063 Uiso 1 1 calc R . . . .
C28 C 0.8154(3) 0.3014(3) 0.9266(2) 0.0476(7) Uani 1 1 d . . . . .
C29 C 0.7669(3) 0.2680(3) 0.87277(19) 0.0386(6) Uani 1 1 d . . . . .
C30 C 0.8282(3) 0.1556(3) 0.8435(2) 0.0418(6) Uani 1 1 d . . . . .
C31 C 0.9383(3) 0.0764(3) 0.8679(2) 0.0515(8) Uani 1 1 d . . . . .
C32 C 0.9854(3) 0.1121(4) 0.9222(3) 0.0600(9) Uani 1 1 d . . . . .
H32 H 1.059591 0.059666 0.938859 0.072 Uiso 1 1 calc R . . . .
C33 C 0.9266(3) 0.2187(4) 0.9505(3) 0.0583(9) Uani 1 1 d . . . . .
H33 H 0.959995 0.239511 0.987217 0.070 Uiso 1 1 calc R . . . .
C34 C 0.9955(3) -0.0330(3) 0.8350(3) 0.0614(10) Uani 1 1 d . . . . .
H34 H 1.069455 -0.089594 0.849849 0.074 Uiso 1 1 calc R . . . .
C35 C 0.9442(4) -0.0566(3) 0.7822(3) 0.0636(10) Uani 1 1 d . . . . .
H35 H 0.983150 -0.129955 0.759396 0.076 Uiso 1 1 calc R . . . .
C36 C 0.8343(3) 0.0255(3) 0.7605(2) 0.0522(8) Uani 1 1 d . . . . .
H36 H 0.800372 0.006278 0.723264 0.063 Uiso 1 1 calc R . . . .
N1 N 0.5187(2) 0.1992(2) 0.86534(16) 0.0387(5) Uani 1 1 d . . . . .
N2 N 0.5808(3) 0.1654(2) 0.70238(17) 0.0423(6) Uani 1 1 d . . . . .
N3 N 0.4604(2) 0.4113(2) 0.74537(17) 0.0423(5) Uani 1 1 d . . . . .
N4 N 0.6856(3) 0.3391(2) 0.66242(17) 0.0439(6) Uani 1 1 d . . . . .
N5 N 0.6605(2) 0.3402(2) 0.84601(16) 0.0372(5) Uani 1 1 d . . . . .
N6 N 0.7761(2) 0.1299(2) 0.79075(17) 0.0410(5) Uani 1 1 d . . . . .
Ru1 Ru 0.61390(2) 0.26432(2) 0.76865(2) 0.03700(10) Uani 1 1 d . . . . .
C37A C 1.104(2) 0.2563(15) 0.3387(9) 0.0632(11) Uiso 0.199(4) 1 d D . . A 1
H37A H 1.027583 0.249815 0.352001 0.076 Uiso 0.199(4) 1 calc R . . A 1
H37B H 1.169848 0.177829 0.344800 0.076 Uiso 0.199(4) 1 calc R . . A 1
C37B C 1.0575(10) 0.3026(12) 0.3276(8) 0.0632(11) Uiso 0.301(4) 1 d D . . A 2
H37C H 0.994100 0.334566 0.292780 0.076 Uiso 0.301(4) 1 calc R . . A 2
H37D H 1.049683 0.237398 0.364914 0.076 Uiso 0.301(4) 1 calc R . . A 2
C38A C 1.123(2) 0.3038(18) 0.2458(8) 0.0632(11) Uiso 0.199(4) 1 d D . . A 1
H38A H 1.157846 0.238637 0.209013 0.076 Uiso 0.199(4) 1 calc R . . A 1
H38B H 1.042920 0.357257 0.232371 0.076 Uiso 0.199(4) 1 calc R . . A 1
C38B C 1.1802(11) 0.2564(10) 0.2678(8) 0.0632(11) Uiso 0.301(4) 1 d D . . A 2
H38C H 1.237700 0.189813 0.298135 0.076 Uiso 0.301(4) 1 calc R . . A 2
H38D H 1.172876 0.227503 0.218009 0.076 Uiso 0.301(4) 1 calc R . . A 2
C39A C 1.2023(19) 0.3669(17) 0.2196(12) 0.0632(11) Uiso 0.199(4) 1 d D . . A 1
H39A H 1.288113 0.310352 0.211663 0.076 Uiso 0.199(4) 1 calc R . . A 1
H39B H 1.187000 0.412668 0.164726 0.076 Uiso 0.199(4) 1 calc R . . A 1
C39B C 1.2335(14) 0.3415(11) 0.2348(8) 0.0632(11) Uiso 0.301(4) 1 d D . . A 2
H39C H 1.188854 0.398418 0.192166 0.076 Uiso 0.301(4) 1 calc R . . A 2
H39D H 1.318622 0.300030 0.206669 0.076 Uiso 0.301(4) 1 calc R . . A 2
C40A C 1.174(2) 0.4465(16) 0.2889(9) 0.0632(11) Uiso 0.199(4) 1 d D . . A 1
H40A H 1.112516 0.523137 0.272090 0.076 Uiso 0.199(4) 1 calc R . . A 1
H40B H 1.247658 0.455050 0.285613 0.076 Uiso 0.199(4) 1 calc R . . A 1
C40B C 1.2250(10) 0.4030(12) 0.3096(8) 0.0632(11) Uiso 0.301(4) 1 d D . . A 2
H40C H 1.255521 0.461213 0.287858 0.076 Uiso 0.301(4) 1 calc R . . A 2
H40D H 1.276654 0.346447 0.348842 0.076 Uiso 0.301(4) 1 calc R . . A 2
C41A C 1.130(2) 0.4205(16) 0.3835(8) 0.0632(11) Uiso 0.199(4) 1 d D . . A 1
H41A H 1.193047 0.404447 0.415605 0.076 Uiso 0.199(4) 1 calc R . . A 1
H41B H 1.057696 0.489936 0.405621 0.076 Uiso 0.199(4) 1 calc R . . A 1
C41B C 1.0960(10) 0.4623(9) 0.3590(9) 0.0632(11) Uiso 0.301(4) 1 d D . . A 2
H41C H 1.097230 0.488582 0.412272 0.076 Uiso 0.301(4) 1 calc R . . A 2
H41D H 1.049352 0.531196 0.324260 0.076 Uiso 0.301(4) 1 calc R . . A 2
O1A O 1.1007(14) 0.3252(11) 0.3996(7) 0.0632(11) Uiso 0.199(4) 1 d D . . A 1
O1B O 1.0364(8) 0.3893(8) 0.3803(6) 0.0632(11) Uiso 0.301(4) 1 d D . . A 2
C42A C 1.1990(12) 0.3111(9) 0.7233(6) 0.0634(11) Uiso 0.324(4) 1 d D . . B 1
H42A H 1.121748 0.380326 0.720070 0.076 Uiso 0.324(4) 1 calc R . . B 1
H42B H 1.237201 0.323510 0.764348 0.076 Uiso 0.324(4) 1 calc R . . B 1
C42B C 1.162(2) 0.3484(18) 0.7295(9) 0.0634(11) Uiso 0.176(4) 1 d D . . B 2
H42C H 1.095276 0.421480 0.751209 0.076 Uiso 0.176(4) 1 calc R . . B 2
H42D H 1.232044 0.331167 0.754419 0.076 Uiso 0.176(4) 1 calc R . . B 2
C43A C 1.1749(13) 0.2054(11) 0.7553(7) 0.0634(11) Uiso 0.324(4) 1 d D . . B 1
H43A H 1.251486 0.137466 0.762924 0.076 Uiso 0.324(4) 1 calc R . . B 1
H43B H 1.119911 0.219158 0.811541 0.076 Uiso 0.324(4) 1 calc R . . B 1
C43B C 1.124(2) 0.251(2) 0.7576(11) 0.0634(11) Uiso 0.176(4) 1 d D . . B 2
H43C H 1.053667 0.275521 0.805385 0.076 Uiso 0.176(4) 1 calc R . . B 2
H43D H 1.190291 0.182415 0.778648 0.076 Uiso 0.176(4) 1 calc R . . B 2
C44A C 1.1192(12) 0.1806(13) 0.6927(6) 0.0634(11) Uiso 0.324(4) 1 d D . . B 1
H44A H 1.031866 0.232356 0.701994 0.076 Uiso 0.324(4) 1 calc R . . B 1
H44B H 1.129568 0.100401 0.704647 0.076 Uiso 0.324(4) 1 calc R . . B 1
C44B C 1.0901(19) 0.219(2) 0.6846(12) 0.0634(11) Uiso 0.176(4) 1 d D . . B 2
H44C H 1.023780 0.286647 0.662387 0.076 Uiso 0.176(4) 1 calc R . . B 2
H44D H 1.063966 0.157361 0.704918 0.076 Uiso 0.176(4) 1 calc R . . B 2
C45A C 1.1750(12) 0.1970(11) 0.5989(7) 0.0634(11) Uiso 0.324(4) 1 d D . . B 1
H45A H 1.247215 0.124589 0.582365 0.076 Uiso 0.324(4) 1 calc R . . B 1
H45B H 1.116663 0.211223 0.562954 0.076 Uiso 0.324(4) 1 calc R . . B 1
C45B C 1.2038(19) 0.1764(15) 0.6142(15) 0.0634(11) Uiso 0.176(4) 1 d D . . B 2
H45C H 1.262426 0.099423 0.633130 0.076 Uiso 0.176(4) 1 calc R . . B 2
H45D H 1.182144 0.168178 0.562006 0.076 Uiso 0.176(4) 1 calc R . . B 2
C46A C 1.2110(12) 0.2956(10) 0.5799(7) 0.0634(11) Uiso 0.324(4) 1 d D . . B 1
H46A H 1.261389 0.289576 0.522025 0.076 Uiso 0.324(4) 1 calc R . . B 1
H46B H 1.137596 0.369734 0.580019 0.076 Uiso 0.324(4) 1 calc R . . B 1
C46B C 1.2635(17) 0.2583(16) 0.5926(15) 0.0634(11) Uiso 0.176(4) 1 d D . . B 2
H46C H 1.344143 0.218315 0.607886 0.076 Uiso 0.176(4) 1 calc R . . B 2
H46D H 1.273869 0.278849 0.530370 0.076 Uiso 0.176(4) 1 calc R . . B 2
O2A O 1.2762(8) 0.2959(8) 0.6404(5) 0.0634(11) Uiso 0.324(4) 1 d D . . B 1
O2B O 1.1927(14) 0.3618(11) 0.6376(8) 0.0634(11) Uiso 0.176(4) 1 d D . . B 2
F1 F 0.2732(3) 0.8857(3) 0.9153(3) 0.0999(11) Uani 1 1 d . . . . .
F2 F 0.3136(4) 0.8893(3) 0.7723(3) 0.1153(14) Uani 1 1 d . . . . .
F3 F 0.2540(2) 0.7596(2) 0.8514(2) 0.0829(8) Uani 1 1 d . . . . .
F4 F 0.4449(3) 0.6990(3) 0.77974(19) 0.0844(8) Uani 1 1 d . . . . .
F5 F 0.4046(2) 0.6997(2) 0.92226(17) 0.0681(6) Uani 1 1 d . . . . .
F6 F 0.4646(3) 0.8266(2) 0.8441(2) 0.0787(7) Uani 1 1 d . . . . .
P1 P 0.35877(8) 0.79373(8) 0.84606(7) 0.0540(2) Uani 1 1 d . . . . .
F10A F 1.076(3) -0.021(2) 0.4124(15) 0.136(10) Uani 0.180(12) 1 d . U . C 2
F10B F 1.0849(7) 0.0444(8) 0.4361(5) 0.159(3) Uani 0.820(12) 1 d . U . C 1
F11A F 0.953(4) 0.117(3) 0.438(2) 0.149(8) Uani 0.180(12) 1 d . U . C 2
F11B F 0.8837(6) 0.1135(5) 0.4818(4) 0.1159(19) Uani 0.820(12) 1 d . U . C 1
F12A F 1.057(2) 0.080(2) 0.5146(17) 0.116(7) Uani 0.180(12) 1 d . U . C 2
F12B F 1.0103(6) 0.0573(5) 0.5740(4) 0.127(3) Uani 0.820(12) 1 d . U . C 1
P3 P 1.000000 0.000000 0.500000 0.0857(6) Uani 1 2 d S TU P . .
F7 F 0.8580(3) 0.5690(4) 1.0183(3) 0.1239(15) Uani 1 1 d . U . . .
F8 F 0.9944(4) 0.4548(4) 0.9181(3) 0.1155(13) Uani 1 1 d . U . . .
F9 F 0.9885(4) 0.3913(4) 1.0552(3) 0.1145(12) Uani 1 1 d . U . . .
P2 P 1.000000 0.500000 1.000000 0.0738(5) Uani 1 2 d S TU P . .
O3 O 0.234(2) 0.908(2) 0.6163(15) 0.122(7) Uiso 0.25 1 d . . . . .
H3A H 0.207020 0.928090 0.569010 0.184 Uiso 0.25 1 d R . . . .
H3B H 0.244579 0.963500 0.627331 0.184 Uiso 0.25 1 d R . . . .

loop_
_atom_site_aniso_label
_atom_site_aniso_U_11
_atom_site_aniso_U_22
_atom_site_aniso_U_33
_atom_site_aniso_U_23
_atom_site_aniso_U_13
_atom_site_aniso_U_12
C1 0.0468(16) 0.0463(16) 0.0382(15) -0.0052(12) -0.0064(12) -0.0200(13)
C2 0.0498(17) 0.0497(17) 0.0377(15) -0.0047(13) -0.0034(13) -0.0197(14)
C3 0.0461(16) 0.0462(16) 0.0418(15) 0.0017(13) -0.0025(13) -0.0202(14)
C4 0.0517(17) 0.0453(16) 0.0434(16) -0.0007(13) -0.0078(13) -0.0264(14)
C5 0.0444(15) 0.0388(14) 0.0366(14) -0.0001(11) -0.0089(12) -0.0188(12)
C6 0.0495(16) 0.0440(15) 0.0370(14) -0.0008(12) -0.0090(12) -0.0232(13)
C7 0.066(2) 0.0532(18) 0.0437(16) 0.0000(14) -0.0111(15) -0.0354(17)
C8 0.075(2) 0.058(2) 0.0430(17) -0.0046(15) -0.0161(16) -0.0342(19)
C9 0.071(2) 0.066(2) 0.0383(16) -0.0078(15) -0.0068(15) -0.0351(19)
C10 0.063(2) 0.064(2) 0.0352(15) -0.0003(14) -0.0071(14) -0.0370(18)
C11 0.068(2) 0.074(3) 0.055(2) -0.0032(18) 0.0056(18) -0.043(2)
C12 0.124(4) 0.081(3) 0.056(2) -0.010(2) -0.020(2) -0.063(3)
C13 0.0439(17) 0.0514(18) 0.0548(19) -0.0022(15) -0.0122(14) -0.0182(14)
C14 0.0450(18) 0.062(2) 0.069(2) -0.0082(19) -0.0156(17) -0.0124(17)
C15 0.065(2) 0.053(2) 0.066(2) 0.0003(17) -0.0304(19) -0.0132(18)
C16 0.068(2) 0.0457(18) 0.056(2) 0.0023(15) -0.0262(17) -0.0208(17)
C17 0.0559(18) 0.0427(15) 0.0452(16) 0.0012(12) -0.0188(14) -0.0243(14)
C18 0.061(2) 0.0457(16) 0.0427(16) 0.0001(13) -0.0111(14) -0.0298(15)
C19 0.082(3) 0.060(2) 0.0506(19) 0.0075(16) -0.0135(18) -0.042(2)
C20 0.103(4) 0.064(3) 0.065(3) 0.023(2) -0.024(3) -0.045(3)
C21 0.092(3) 0.054(2) 0.065(2) 0.0155(19) -0.030(2) -0.026(2)
C22 0.091(3) 0.075(3) 0.057(2) 0.006(2) -0.001(2) -0.055(3)
C23 0.072(3) 0.076(3) 0.063(2) -0.005(2) 0.007(2) -0.048(2)
C24 0.0526(19) 0.058(2) 0.0548(19) -0.0039(16) 0.0008(15) -0.0306(17)
C25 0.0424(16) 0.0356(14) 0.0569(18) -0.0035(13) -0.0109(13) -0.0160(12)
C26 0.0501(18) 0.0448(17) 0.065(2) -0.0099(15) -0.0079(16) -0.0247(15)
C27 0.0509(18) 0.058(2) 0.061(2) -0.0080(16) -0.0114(15) -0.0320(16)
C28 0.0412(16) 0.0535(18) 0.0532(18) 0.0017(14) -0.0095(13) -0.0268(14)
C29 0.0327(13) 0.0408(14) 0.0418(14) 0.0032(11) -0.0065(11) -0.0182(11)
C30 0.0347(14) 0.0403(15) 0.0446(15) 0.0040(12) -0.0044(11) -0.0157(12)
C31 0.0355(15) 0.0478(17) 0.061(2) 0.0067(15) -0.0066(14) -0.0144(13)
C32 0.0408(17) 0.063(2) 0.072(2) 0.0092(18) -0.0199(17) -0.0192(16)
C33 0.0467(18) 0.067(2) 0.068(2) 0.0033(18) -0.0212(17) -0.0286(17)
C34 0.0393(17) 0.0476(19) 0.079(3) 0.0010(17) -0.0050(17) -0.0093(15)
C35 0.050(2) 0.0430(18) 0.077(3) -0.0121(17) 0.0059(18) -0.0097(15)
C36 0.0484(18) 0.0418(16) 0.0574(19) -0.0108(14) 0.0035(15) -0.0169(14)
N1 0.0400(12) 0.0396(12) 0.0359(12) -0.0015(10) -0.0075(10) -0.0175(10)
N2 0.0474(14) 0.0479(14) 0.0350(12) -0.0022(10) -0.0059(10) -0.0251(12)
N3 0.0423(13) 0.0430(13) 0.0423(13) -0.0017(10) -0.0128(11) -0.0175(11)
N4 0.0511(15) 0.0446(14) 0.0404(13) -0.0005(11) -0.0042(11) -0.0280(12)
N5 0.0345(11) 0.0356(12) 0.0414(12) -0.0008(9) -0.0056(9) -0.0167(10)
N6 0.0389(13) 0.0364(12) 0.0422(13) -0.0026(10) -0.0002(10) -0.0160(10)
Ru1 0.03779(15) 0.03703(15) 0.03639(15) -0.00109(9) -0.00560(9) -0.01795(11)
F1 0.0745(18) 0.0613(16) 0.150(3) -0.0430(18) -0.0139(19) -0.0099(14)
F2 0.113(3) 0.104(2) 0.139(3) 0.063(2) -0.077(2) -0.055(2)
F3 0.0587(14) 0.0707(16) 0.129(3) -0.0113(16) -0.0281(15) -0.0300(12)
F4 0.0777(17) 0.095(2) 0.0759(17) -0.0248(15) -0.0106(14) -0.0297(15)
F5 0.0659(14) 0.0579(13) 0.0723(14) 0.0058(11) -0.0153(11) -0.0230(11)
F6 0.0727(16) 0.0797(17) 0.101(2) 0.0148(15) -0.0308(14) -0.0483(14)
P1 0.0465(5) 0.0420(4) 0.0736(6) 0.0016(4) -0.0195(4) -0.0176(4)
F10A 0.18(2) 0.144(14) 0.100(6) -0.069(8) 0.079(10) -0.119(13)
F10B 0.145(5) 0.192(7) 0.145(5) 0.003(5) 0.036(4) -0.113(5)
F11A 0.18(2) 0.115(11) 0.148(18) 0.011(9) -0.026(13) -0.075(9)
F11B 0.115(3) 0.094(3) 0.120(4) -0.034(3) 0.003(3) -0.035(2)
F12A 0.141(15) 0.125(14) 0.102(16) -0.044(10) 0.033(11) -0.090(13)
F12B 0.133(4) 0.115(4) 0.128(4) -0.065(4) -0.001(3) -0.042(3)
P3 0.0916(12) 0.0834(11) 0.0750(10) -0.0331(9) 0.0338(9) -0.0477(10)
F7 0.0596(15) 0.121(3) 0.200(4) -0.067(3) -0.004(2) -0.0389(16)
F8 0.119(3) 0.144(3) 0.118(2) -0.058(2) -0.007(2) -0.079(3)
F9 0.121(3) 0.106(2) 0.144(3) -0.017(2) -0.016(2) -0.074(2)
P2 0.0578(8) 0.0851(11) 0.0959(12) -0.0357(9) 0.0001(8) -0.0434(8)

loop_
_atom_type_symbol
_atom_type_description
_atom_type_scat_dispersion_real
_atom_type_scat_dispersion_imag
_atom_type_scat_source
C C 0.0181 0.0091 'International Tables Vol C Tables 4.2.6.8 and 6.1.1.4'
H H 0.0000 0.0000 'International Tables Vol C Tables 4.2.6.8 and 6.1.1.4'
F F 0.0727 0.0534 'International Tables Vol C Tables 4.2.6.8 and 6.1.1.4'
N N 0.0311 0.0180 'International Tables Vol C Tables 4.2.6.8 and 6.1.1.4'
O O 0.0492 0.0322 'International Tables Vol C Tables 4.2.6.8 and 6.1.1.4'
P P 0.2955 0.4335 'International Tables Vol C Tables 4.2.6.8 and 6.1.1.4'
Ru Ru 0.0552 3.2960 'International Tables Vol C Tables 4.2.6.8 and 6.1.1.4'

loop_
_exptl_crystal_face_index_h
_exptl_crystal_face_index_k
_exptl_crystal_face_index_l
_exptl_crystal_face_perp_dist
0 0 1 0.0099
0 0 -1 0.0199
5 0 2 0.0550
3 5 0 0.1564
-5 -2 -2 0.0475
-4 5 -2 0.1460
-5 -3 -1 0.0735
0 -5 7 0.1284

loop_
_geom_angle_atom_site_label_1
_geom_angle_atom_site_label_2
_geom_angle_atom_site_label_3
_geom_angle
_geom_angle_site_symmetry_1
_geom_angle_site_symmetry_3
_geom_angle_publ_flag
C2 C1 H1 118.8 . . ?
N1 C1 H1 118.8 . . ?
N1 C1 C2 122.5(3) . . ?
C1 C2 H2 120.0 . . ?
C1 C2 C3 120.0(3) . . ?
C3 C2 H2 120.0 . . ?
C2 C3 C11 121.3(3) . . ?
C4 C3 C2 117.4(3) . . ?
C4 C3 C11 121.3(3) . . ?
C3 C4 H4 119.9 . . ?
C5 C4 C3 120.1(3) . . ?
C5 C4 H4 119.9 . . ?
C4 C5 C6 123.2(3) . . ?
N1 C5 C4 122.2(3) . . ?
N1 C5 C6 114.6(3) . . ?
C7 C6 C5 123.3(3) . . ?
N2 C6 C5 114.5(3) . . ?
N2 C6 C7 122.1(3) . . ?
C6 C7 H7 119.7 . . ?
C6 C7 C8 120.6(3) . . ?
C8 C7 H7 119.7 . . ?
C7 C8 C12 120.1(4) . . ?
C9 C8 C7 116.6(3) . . ?
C9 C8 C12 123.3(4) . . ?
C8 C9 H9 119.7 . . ?
C8 C9 C10 120.7(3) . . ?
C10 C9 H9 119.7 . . ?
C9 C10 H10 118.7 . . ?
N2 C10 C9 122.6(3) . . ?
N2 C10 H10 118.7 . . ?
C3 C11 H11A 109.5 . . ?
C3 C11 H11B 109.5 . . ?
C3 C11 H11C 109.5 . . ?
H11A C11 H11B 109.5 . . ?
H11A C11 H11C 109.5 . . ?
H11B C11 H11C 109.5 . . ?
C8 C12 H12A 109.5 . . ?
C8 C12 H12B 109.5 . . ?
C8 C12 H12C 109.5 . . ?
H12A C12 H12B 109.5 . . ?
H12A C12 H12C 109.5 . . ?
H12B C12 H12C 109.5 . . ?
C14 C13 H13 118.7 . . ?
N3 C13 H13 118.7 . . ?
N3 C13 C14 122.6(4) . . ?
C13 C14 H14 120.2 . . ?
C15 C14 C13 119.7(4) . . ?
C15 C14 H14 120.2 . . ?
C14 C15 H15 120.1 . . ?
C14 C15 C16 119.7(4) . . ?
C16 C15 H15 120.1 . . ?
C15 C16 C17 117.5(4) . . ?
C15 C16 C21 124.3(4) . . ?
C17 C16 C21 118.2(4) . . ?
C16 C17 C18 120.3(3) . . ?
N3 C17 C16 123.0(3) . . ?
N3 C17 C18 116.7(3) . . ?
C19 C18 C17 120.8(3) . . ?
N4 C18 C17 116.7(3) . . ?
N4 C18 C19 122.5(4) . . ?
C18 C19 C20 118.1(4) . . ?
C22 C19 C18 117.6(4) . . ?
C22 C19 C20 124.3(4) . . ?
C19 C20 H20 119.5 . . ?
C21 C20 C19 121.0(4) . . ?
C21 C20 H20 119.5 . . ?
C16 C21 H21 119.2 . . ?
C20 C21 C16 121.6(4) . . ?
C20 C21 H21 119.2 . . ?
C19 C22 H22 120.1 . . ?
C23 C22 C19 119.7(4) . . ?
C23 C22 H22 120.1 . . ?
C22 C23 H23 120.1 . . ?
C22 C23 C24 119.9(4) . . ?
C24 C23 H23 120.1 . . ?
C23 C24 H24 118.8 . . ?
N4 C24 C23 122.5(4) . . ?
N4 C24 H24 118.8 . . ?
C26 C25 H25 118.6 . . ?
N5 C25 H25 118.6 . . ?
N5 C25 C26 122.8(3) . . ?
C25 C26 H26 119.9 . . ?
C27 C26 C25 120.2(3) . . ?
C27 C26 H26 119.9 . . ?
C26 C27 H27 120.4 . . ?
C26 C27 C28 119.3(3) . . ?
C28 C27 H27 120.4 . . ?
C27 C28 C29 117.5(3) . . ?
C27 C28 C33 124.4(3) . . ?
C29 C28 C33 118.1(3) . . ?
C28 C29 C30 120.2(3) . . ?
N5 C29 C28 123.1(3) . . ?
N5 C29 C30 116.6(3) . . ?
C31 C30 C29 120.1(3) . . ?
N6 C30 C29 116.9(3) . . ?
N6 C30 C31 123.0(3) . . ?
C30 C31 C32 118.6(3) . . ?
C34 C31 C30 117.1(4) . . ?
C34 C31 C32 124.3(3) . . ?
C31 C32 H32 119.4 . . ?
C33 C32 C31 121.2(3) . . ?
C33 C32 H32 119.4 . . ?
C28 C33 H33 119.1 . . ?
C32 C33 C28 121.7(4) . . ?
C32 C33 H33 119.1 . . ?
C31 C34 H34 120.4 . . ?
C35 C34 C31 119.3(4) . . ?
C35 C34 H34 120.4 . . ?
C34 C35 H35 119.5 . . ?
C34 C35 C36 121.1(4) . . ?
C36 C35 H35 119.5 . . ?
C35 C36 H36 119.1 . . ?
N6 C36 C35 121.8(4) . . ?
N6 C36 H36 119.1 . . ?
C1 N1 C5 117.7(3) . . ?
C1 N1 Ru1 126.3(2) . . ?
C5 N1 Ru1 115.7(2) . . ?
C6 N2 Ru1 115.6(2) . . ?
C10 N2 C6 117.3(3) . . ?
C10 N2 Ru1 126.4(2) . . ?
C13 N3 C17 117.5(3) . . ?
C13 N3 Ru1 129.1(2) . . ?
C17 N3 Ru1 113.4(2) . . ?
C18 N4 Ru1 113.7(2) . . ?
C24 N4 C18 117.8(3) . . ?
C24 N4 Ru1 128.5(3) . . ?
C25 N5 C29 117.1(3) . . ?
C25 N5 Ru1 129.4(2) . . ?
C29 N5 Ru1 113.5(2) . . ?
C30 N6 Ru1 113.4(2) . . ?
C36 N6 C30 117.7(3) . . ?
C36 N6 Ru1 128.9(3) . . ?
N1 Ru1 N2 78.82(10) . . ?
N1 Ru1 N3 93.08(11) . . ?
N1 Ru1 N4 170.71(11) . . ?
N1 Ru1 N5 96.54(10) . . ?
N1 Ru1 N6 91.60(10) . . ?
N2 Ru1 N3 92.46(11) . . ?
N2 Ru1 N5 171.15(10) . . ?
N2 Ru1 N6 92.85(11) . . ?
N4 Ru1 N2 95.80(11) . . ?
N4 Ru1 N3 79.50(11) . . ?
N4 Ru1 N5 89.75(10) . . ?
N4 Ru1 N6 96.25(11) . . ?
N5 Ru1 N3 95.33(10) . . ?
N5 Ru1 N6 79.67(10) . . ?
N6 Ru1 N3 173.51(10) . . ?
H37A C37A H37B 107.7 . . ?
C38A C37A H37A 108.8 . . ?
C38A C37A H37B 108.8 . . ?
O1A C37A H37A 108.8 . . ?
O1A C37A H37B 108.8 . . ?
O1A C37A C38A 114.0(8) . . ?
H37C C37B H37D 107.5 . . ?
C38B C37B H37C 108.5 . . ?
C38B C37B H37D 108.5 . . ?
O1B C37B H37C 108.5 . . ?
O1B C37B H37D 108.5 . . ?
O1B C37B C38B 114.9(7) . . ?
C37A C38A H38A 107.6 . . ?
C37A C38A H38B 107.6 . . ?
H38A C38A H38B 107.1 . . ?
C39A C38A C37A 118.7(14) . . ?
C39A C38A H38A 107.6 . . ?
C39A C38A H38B 107.6 . . ?
C37B C38B H38C 108.2 . . ?
C37B C38B H38D 108.2 . . ?
H38C C38B H38D 107.4 . . ?
C39B C38B C37B 116.3(10) . . ?
C39B C38B H38C 108.2 . . ?
C39B C38B H38D 108.2 . . ?
C38A C39A H39A 109.8 . . ?
C38A C39A H39B 109.8 . . ?
H39A C39A H39B 108.2 . . ?
C40A C39A C38A 109.5(15) . . ?
C40A C39A H39A 109.8 . . ?
C40A C39A H39B 109.8 . . ?
C38B C39B H39C 109.9 . . ?
C38B C39B H39D 109.9 . . ?
C38B C39B C40B 109.1(10) . . ?
H39C C39B H39D 108.3 . . ?
C40B C39B H39C 109.9 . . ?
C40B C39B H39D 109.9 . . ?
C39A C40A H40A 106.6 . . ?
C39A C40A H40B 106.6 . . ?
C39A C40A C41A 122.7(12) . . ?
H40A C40A H40B 106.6 . . ?
C41A C40A H40A 106.6 . . ?
C41A C40A H40B 106.6 . . ?
C39B C40B H40C 109.2 . . ?
C39B C40B H40D 109.2 . . ?
C39B C40B C41B 112.1(10) . . ?
H40C C40B H40D 107.9 . . ?
C41B C40B H40C 109.2 . . ?
C41B C40B H40D 109.2 . . ?
C40A C41A H41A 108.7 . . ?
C40A C41A H41B 108.7 . . ?
H41A C41A H41B 107.6 . . ?
O1A C41A C40A 114.1(8) . . ?
O1A C41A H41A 108.7 . . ?
O1A C41A H41B 108.7 . . ?
C40B C41B H41C 108.9 . . ?
C40B C41B H41D 108.9 . . ?
H41C C41B H41D 107.7 . . ?
O1B C41B C40B 113.4(7) . . ?
O1B C41B H41C 108.9 . . ?
O1B C41B H41D 108.9 . . ?
C37A O1A C41A 128.0(9) . . ?
C37B O1B C41B 123.7(8) . . ?
H42A C42A H42B 108.0 . . ?
C43A C42A H42A 109.4 . . ?
C43A C42A H42B 109.4 . . ?
O2A C42A H42A 109.4 . . ?
O2A C42A H42B 109.4 . . ?
O2A C42A C43A 111.1(6) . . ?
H42C C42B H42D 108.0 . . ?
C43B C42B H42C 109.4 . . ?
C43B C42B H42D 109.4 . . ?
O2B C42B H42C 109.4 . . ?
O2B C42B H42D 109.4 . . ?
O2B C42B C43B 111.2(7) . . ?
C42A C43A H43A 109.3 . . ?
C42A C43A H43B 109.3 . . ?
H43A C43A H43B 108.0 . . ?
C44A C43A C42A 111.4(10) . . ?
C44A C43A H43A 109.3 . . ?
C44A C43A H43B 109.3 . . ?
C42B C43B H43C 109.2 . . ?
C42B C43B H43D 109.2 . . ?
C42B C43B C44B 112.2(14) . . ?
H43C C43B H43D 107.9 . . ?
C44B C43B H43C 109.2 . . ?
C44B C43B H43D 109.2 . . ?
C43A C44A H44A 109.0 . . ?
C43A C44A H44B 109.0 . . ?
C43A C44A C45A 113.0(9) . . ?
H44A C44A H44B 107.8 . . ?
C45A C44A H44A 109.0 . . ?
C45A C44A H44B 109.0 . . ?
C43B C44B H44C 110.4 . . ?
C43B C44B H44D 110.4 . . ?
C43B C44B C45B 106.7(18) . . ?
H44C C44B H44D 108.6 . . ?
C45B C44B H44C 110.4 . . ?
C45B C44B H44D 110.4 . . ?
C44A C45A H45A 108.6 . . ?
C44A C45A H45B 108.6 . . ?
H45A C45A H45B 107.6 . . ?
C46A C45A C44A 114.5(9) . . ?
C46A C45A H45A 108.6 . . ?
C46A C45A H45B 108.6 . . ?
C44B C45B H45C 109.0 . . ?
C44B C45B H45D 109.0 . . ?
H45C C45B H45D 107.8 . . ?
C46B C45B C44B 112.8(13) . . ?
C46B C45B H45C 109.0 . . ?
C46B C45B H45D 109.0 . . ?
C45A C46A H46A 109.0 . . ?
C45A C46A H46B 109.0 . . ?
H46A C46A H46B 107.8 . . ?
O2A C46A C45A 113.0(7) . . ?
O2A C46A H46A 109.0 . . ?
O2A C46A H46B 109.0 . . ?
C45B C46B H46C 109.3 . . ?
C45B C46B H46D 109.3 . . ?
H46C C46B H46D 107.9 . . ?
O2B C46B C45B 111.7(8) . . ?
O2B C46B H46C 109.3 . . ?
O2B C46B H46D 109.3 . . ?
C46A O2A C42A 108.1(9) . . ?
C46B O2B C42B 117.2(15) . . ?
F2 P1 F1 89.9(2) . . ?
F2 P1 F3 91.44(19) . . ?
F2 P1 F4 92.0(2) . . ?
F2 P1 F5 178.3(2) . . ?
F2 P1 F6 90.37(18) . . ?
F3 P1 F1 89.27(18) . . ?
F3 P1 F4 90.46(17) . . ?
F3 P1 F5 89.64(16) . . ?
F3 P1 F6 177.98(19) . . ?
F4 P1 F1 178.1(2) . . ?
F4 P1 F5 89.30(16) . . ?
F4 P1 F6 90.36(17) . . ?
F5 P1 F1 88.79(18) . . ?
F6 P1 F1 89.84(18) . . ?
F6 P1 F5 88.53(15) . . ?
F10A P3 F10A 180.0 2_756 . ?
F10A P3 F11A 110.1(19) 2_756 . ?
F10A P3 F11A 69.9(19) . . ?
F10A P3 F12A 89.8(12) . . ?
F10A P3 F12A 90.2(12) 2_756 . ?
F10B P3 F10B 180.0(5) 2_756 . ?
F10B P3 F11A 56.2(16) 2_756 2_756 ?
F10B P3 F11A 123.8(16) . 2_756 ?
F10B P3 F11B 92.0(4) . . ?
F10B P3 F11B 92.0(4) 2_756 2_756 ?
F10B P3 F11B 88.0(4) . 2_756 ?
F10B P3 F11B 88.0(4) 2_756 . ?
F10B P3 F12A 50.1(8) 2_756 2_756 ?
F10B P3 F12A 129.9(8) . 2_756 ?
F10B P3 F12B 90.8(4) . 2_756 ?
F10B P3 F12B 89.2(4) 2_756 2_756 ?
F10B P3 F12B 89.2(4) . . ?
F10B P3 F12B 90.8(4) 2_756 . ?
F11B P3 F11A 143.6(16) . 2_756 ?
F11B P3 F11A 36.4(16) 2_756 2_756 ?
F11B P3 F11B 180.0 . 2_756 ?
F11B P3 F12A 91.4(11) . 2_756 ?
F11B P3 F12A 88.6(11) 2_756 2_756 ?
F12A P3 F11A 71.4(17) . . ?
F12A P3 F11A 108.6(17) 2_756 . ?
F12A P3 F12A 180.0 2_756 . ?
F12B P3 F11A 84.1(13) . 2_756 ?
F12B P3 F11A 95.9(13) 2_756 2_756 ?
F12B P3 F11B 90.8(3) . . ?
F12B P3 F11B 89.2(3) 2_756 . ?
F12B P3 F11B 90.8(3) 2_756 2_756 ?
F12B P3 F11B 89.2(3) . 2_756 ?
F12B P3 F12A 39.4(8) 2_756 2_756 ?
F12B P3 F12A 140.6(8) . 2_756 ?
F12B P3 F12B 180.0 . 2_756 ?
F7 P2 F7 180.0 . 2_767 ?
F7 P2 F9 90.9(2) 2_767 . ?
F7 P2 F9 89.1(2) 2_767 2_767 ?
F7 P2 F9 89.1(2) . . ?
F7 P2 F9 90.9(2) . 2_767 ?
F8 P2 F7 90.5(2) 2_767 . ?
F8 P2 F7 90.5(2) . 2_767 ?
F8 P2 F7 89.5(2) . . ?
F8 P2 F7 89.5(2) 2_767 2_767 ?
F8 P2 F8 180.0(3) 2_767 . ?
F8 P2 F9 89.3(2) . . ?
F8 P2 F9 90.7(2) 2_767 . ?
F8 P2 F9 89.3(2) 2_767 2_767 ?
F8 P2 F9 90.7(2) . 2_767 ?
F9 P2 F9 180.0 . 2_767 ?
H3A O3 H3B 107(2) . . ?

loop_
_geom_bond_atom_site_label_1
_geom_bond_atom_site_label_2
_geom_bond_distance
_geom_bond_site_symmetry_2
_geom_bond_publ_flag
C1 H1 0.9500 . ?
C1 C2 1.383(5) . ?
C1 N1 1.348(4) . ?
C2 H2 0.9500 . ?
C2 C3 1.394(5) . ?
C3 C4 1.388(5) . ?
C3 C11 1.506(5) . ?
C4 H4 0.9500 . ?
C4 C5 1.385(4) . ?
C5 C6 1.476(4) . ?
C5 N1 1.359(4) . ?
C6 C7 1.376(5) . ?
C6 N2 1.364(4) . ?
C7 H7 0.9500 . ?
C7 C8 1.395(5) . ?
C8 C9 1.382(6) . ?
C8 C12 1.506(5) . ?
C9 H9 0.9500 . ?
C9 C10 1.383(5) . ?
C10 H10 0.9500 . ?
C10 N2 1.344(4) . ?
C11 H11A 0.9800 . ?
C11 H11B 0.9800 . ?
C11 H11C 0.9800 . ?
C12 H12A 0.9800 . ?
C12 H12B 0.9800 . ?
C12 H12C 0.9800 . ?
C13 H13 0.9500 . ?
C13 C14 1.403(5) . ?
C13 N3 1.333(4) . ?
C14 H14 0.9500 . ?
C14 C15 1.360(6) . ?
C15 H15 0.9500 . ?
C15 C16 1.391(6) . ?
C16 C17 1.409(5) . ?
C16 C21 1.446(6) . ?
C17 C18 1.418(5) . ?
C17 N3 1.363(4) . ?
C18 C19 1.415(5) . ?
C18 N4 1.369(5) . ?
C19 C20 1.444(7) . ?
C19 C22 1.401(7) . ?
C20 H20 0.9500 . ?
C20 C21 1.351(8) . ?
C21 H21 0.9500 . ?
C22 H22 0.9500 . ?
C22 C23 1.360(7) . ?
C23 H23 0.9500 . ?
C23 C24 1.404(6) . ?
C24 H24 0.9500 . ?
C24 N4 1.339(5) . ?
C25 H25 0.9500 . ?
C25 C26 1.402(5) . ?
C25 N5 1.331(4) . ?
C26 H26 0.9500 . ?
C26 C27 1.365(5) . ?
C27 H27 0.9500 . ?
C27 C28 1.397(5) . ?
C28 C29 1.413(5) . ?
C28 C33 1.430(5) . ?
C29 C30 1.417(4) . ?
C29 N5 1.374(4) . ?
C30 C31 1.411(4) . ?
C30 N6 1.371(4) . ?
C31 C32 1.425(6) . ?
C31 C34 1.408(6) . ?
C32 H32 0.9500 . ?
C32 C33 1.347(6) . ?
C33 H33 0.9500 . ?
C34 H34 0.9500 . ?
C34 C35 1.348(7) . ?
C35 H35 0.9500 . ?
C35 C36 1.402(6) . ?
C36 H36 0.9500 . ?
C36 N6 1.335(4) . ?
N1 Ru1 2.058(3) . ?
N2 Ru1 2.062(3) . ?
N3 Ru1 2.078(3) . ?
N4 Ru1 2.060(3) . ?
N5 Ru1 2.069(3) . ?
N6 Ru1 2.072(3) . ?
C37A H37A 0.9900 . ?
C37A H37B 0.9900 . ?
C37A C38A 1.532(5) . ?
C37A O1A 1.432(5) . ?
C37B H37C 0.9900 . ?
C37B H37D 0.9900 . ?
C37B C38B 1.529(5) . ?
C37B O1B 1.429(5) . ?
C38A H38A 0.9900 . ?
C38A H38B 0.9900 . ?
C38A C39A 1.532(5) . ?
C38B H38C 0.9900 . ?
C38B H38D 0.9900 . ?
C38B C39B 1.526(5) . ?
C39A H39A 0.9900 . ?
C39A H39B 0.9900 . ?
C39A C40A 1.531(5) . ?
C39B H39C 0.9900 . ?
C39B H39D 0.9900 . ?
C39B C40B 1.527(5) . ?
C40A H40A 0.9900 . ?
C40A H40B 0.9900 . ?
C40A C41A 1.533(5) . ?
C40B H40C 0.9900 . ?
C40B H40D 0.9900 . ?
C40B C41B 1.529(5) . ?
C41A H41A 0.9900 . ?
C41A H41B 0.9900 . ?
C41A O1A 1.433(5) . ?
C41B H41C 0.9900 . ?
C41B H41D 0.9900 . ?
C41B O1B 1.436(5) . ?
C42A H42A 0.9900 . ?
C42A H42B 0.9900 . ?
C42A C43A 1.539(5) . ?
C42A O2A 1.440(5) . ?
C42B H42C 0.9900 . ?
C42B H42D 0.9900 . ?
C42B C43B 1.536(5) . ?
C42B O2B 1.444(5) . ?
C43A H43A 0.9900 . ?
C43A H43B 0.9900 . ?
C43A C44A 1.528(5) . ?
C43B H43C 0.9900 . ?
C43B H43D 0.9900 . ?
C43B C44B 1.536(5) . ?
C44A H44A 0.9900 . ?
C44A H44B 0.9900 . ?
C44A C45A 1.535(5) . ?
C44B H44C 0.9900 . ?
C44B H44D 0.9900 . ?
C44B C45B 1.541(5) . ?
C45A H45A 0.9900 . ?
C45A H45B 0.9900 . ?
C45A C46A 1.530(5) . ?
C45B H45C 0.9900 . ?
C45B H45D 0.9900 . ?
C45B C46B 1.539(5) . ?
C46A H46A 0.9900 . ?
C46A H46B 0.9900 . ?
C46A O2A 1.438(5) . ?
C46B H46C 0.9900 . ?
C46B H46D 0.9900 . ?
C46B O2B 1.442(5) . ?
F1 P1 1.598(3) . ?
F2 P1 1.576(3) . ?
F3 P1 1.581(3) . ?
F4 P1 1.588(3) . ?
F5 P1 1.597(3) . ?
F6 P1 1.595(3) . ?
F10A P3 1.498(18) . ?
F10B P3 1.555(5) . ?
F11A P3 1.63(3) . ?
F11B P3 1.590(5) . ?
F12A P3 1.61(2) . ?
F12B P3 1.584(5) . ?
F7 P2 1.584(3) . ?
F8 P2 1.575(3) . ?
F9 P2 1.598(4) . ?
O3 H3A 0.87(2) . ?
O3 H3B 0.86(2) . ?
